data_7011226
loop_
_publ_author_name
'Nayan K. Solanki'
'Michael A. Leech'
'Eric J. L. McInnes'
'Frank E. Mabbs'
'Judith A. K. Howard'
'Colin A. Kilner'
'Jeremy M. Rawson'
'Malcolm A. Halcrow'

_publ_section_title
;
 A crystallographic and EPR study of the fluxional Cu(II) ion in
 [CuL2][BF4]2 (L = 2,6-dipyrazol-1-ylpyridine)
;
_journal_issue 7
_journal_name_full 'J. Chem. Soc., Dalton Trans.'
_journal_page_first 1295
_journal_page_last 1301
_journal_paper_doi 10.1039/b109201b
_journal_year 2002
_chemical_formula_moiety '[C22 H18 Cu N10] 2[B F4]'
_chemical_formula_sum 'C22 H18 B2 Cu F8 N10'
_chemical_formula_weight 659.62
_chemical_name_systematic
; 
Bis-[2,6-di-(pyrazol-1-yl)pyridine]copper(II) ditetrafluoroborate
;
_space_group_IT_number 4
_symmetry_cell_setting monoclinic
_symmetry_space_group_name_Hall 'P 2yb'
_symmetry_space_group_name_H-M 'P 1 21 1'
_atom_sites_solution_hydrogens geom
_atom_sites_solution_primary direct
_atom_sites_solution_secondary difmap
_audit_creation_method SHELXL-97
_cell_angle_alpha 90.00
_cell_angle_beta 96.4846(9)
_cell_angle_gamma 90.00
_cell_formula_units_Z 2
_cell_length_a 8.4734(2)
_cell_length_b 8.5454(2)
_cell_length_c 18.8745(6)
_cell_measurement_reflns_used 12673
_cell_measurement_temperature 250(2)
_cell_measurement_theta_max 27.52
_cell_measurement_theta_min 2.76
_cell_volume 1357.93(6)
_computing_cell_refinement 'DENZO-SMN (Otwinowski & Minor, 1996)'
_computing_data_collection 'COLLECT (Nonius, 1999)'
_computing_data_reduction 'DENZO-SMN (Otwinowski & Minor, 1996)'
_computing_molecular_graphics 'ORTEX (McArdle, 1995)'
_computing_publication_material 'local program'
_computing_structure_refinement 'SHELXL-97 (Sheldrick, 1997)'
_computing_structure_solution 'SHELXS-97 (Sheldrick, 1990)'
_diffrn_ambient_temperature 250(2)
_diffrn_detector_area_resol_mean 9.091
_diffrn_measured_fraction_theta_full 0.993
_diffrn_measured_fraction_theta_max 0.993
_diffrn_measurement_device_type 'Nonius KappaCCD diffractometer'
_diffrn_measurement_method 'Area detector scans'
_diffrn_radiation_monochromator graphite
_diffrn_radiation_source 'fine-focus sealed tube'
_diffrn_radiation_type MoK\a
_diffrn_radiation_wavelength 0.71073
_diffrn_reflns_av_R_equivalents 0.0353
_diffrn_reflns_av_sigmaI/netI 0.0550
_diffrn_reflns_limit_h_max 10
_diffrn_reflns_limit_h_min -11
_diffrn_reflns_limit_k_max 10
_diffrn_reflns_limit_k_min -11
_diffrn_reflns_limit_l_max 24
_diffrn_reflns_limit_l_min -23
_diffrn_reflns_number 12673
_diffrn_reflns_theta_full 27.52
_diffrn_reflns_theta_max 27.52
_diffrn_reflns_theta_min 2.76
_exptl_absorpt_coefficient_mu 0.893
_exptl_absorpt_correction_T_max 0.9567
_exptl_absorpt_correction_T_min 0.8416
_exptl_absorpt_correction_type multi-scan
_exptl_absorpt_process_details
;
Using multiple and symmetry-related data measurements via the program SORTAV
See R.H. Blessing, Acta Cryst (1995), A51, 33-38 
;
_exptl_crystal_colour Green
_exptl_crystal_density_diffrn 1.613
_exptl_crystal_density_method 'not measured'
_exptl_crystal_description Plate
_exptl_crystal_F_000 662
_exptl_crystal_size_max 0.20
_exptl_crystal_size_mid 0.18
_exptl_crystal_size_min 0.05
_refine_diff_density_max 0.299
_refine_diff_density_min -0.394
_refine_diff_density_rms 0.083
_refine_ls_abs_structure_details 'Flack H D (1983), Acta Cryst. A39, 876-881'
_refine_ls_abs_structure_Flack 0.011(14)
_refine_ls_extinction_coef 0.023(3)
_refine_ls_extinction_expression Fc^*^=kFc[1+0.001xFc^2^\l^3^/sin(2\q)]^-1/4^
_refine_ls_extinction_method SHELXL
_refine_ls_goodness_of_fit_ref 1.029
_refine_ls_hydrogen_treatment constr
_refine_ls_matrix_type full
_refine_ls_number_parameters 427
_refine_ls_number_reflns 5840
_refine_ls_number_restraints 68
_refine_ls_restrained_S_all 1.074
_refine_ls_R_factor_all 0.0581
_refine_ls_R_factor_gt 0.0455
_refine_ls_shift/su_max 0.000
_refine_ls_shift/su_mean 0.000
_refine_ls_structure_factor_coef Fsqd
_refine_ls_weighting_details 'calc w=1/[\s^2^(Fo^2^)+(0.0551P)^2^+0.5385P] where P=(Fo^2^+2Fc^2^)/3'
_refine_ls_weighting_scheme calc
_refine_ls_wR_factor_gt 0.1096
_refine_ls_wR_factor_ref 0.1176
_reflns_number_gt 4943
_reflns_number_total 5840
_reflns_threshold_expression >2sigma(I)
_cod_data_source_file b109201b.txt
_cod_data_source_block nksvt250
_cod_depositor_comments
;
The following automatic conversions were performed:
'_symmetry_cell_setting' value 'Monoclinic' changed to 'monoclinic'
according to '/home/saulius/struct/CIF-dictionaries/cif_core.dic'
dictionary named 'cif_core.dic' version 2.4.1 from 2010-06-29.

Automatic conversion script
Id: cif_fix_enum 1527 2010-12-29 10:47:43Z saulius 
;
_cod_original_sg_symbol_H-M 'P 21'
_cod_database_code 7011226

loop_
_symmetry_equiv_pos_as_xyz
'x, y, z'
'-x, y+1/2, -z'

loop_
_atom_site_label
_atom_site_type_symbol
_atom_site_fract_x
_atom_site_fract_y
_atom_site_fract_z
_atom_site_U_iso_or_equiv
_atom_site_adp_type
_atom_site_occupancy
_atom_site_symmetry_multiplicity
_atom_site_calc_flag
_atom_site_refinement_flags
_atom_site_disorder_assembly
_atom_site_disorder_group
Cu1 Cu 0.72788(5) 0.22371(6) 0.74589(2) 0.04380(15) Uani 1 1 d . . .
N1 N 0.8312(4) -0.0019(4) 0.78745(17) 0.0487(7) Uani 1 1 d . . .
N2 N 0.8405(4) -0.0042(4) 0.86005(17) 0.0454(7) Uani 1 1 d . . .
C1 C 0.9004(5) -0.1329(6) 0.7704(2) 0.0582(11) Uani 1 1 d . . .
H1 H 0.9124 -0.1640 0.7235 0.070 Uiso 1 1 calc R . .
C2 C 0.9537(6) -0.2194(6) 0.8316(3) 0.0649(12) Uani 1 1 d . . .
H2 H 1.0062 -0.3164 0.8335 0.078 Uiso 1 1 calc R . .
C3 C 0.9136(5) -0.1338(6) 0.8873(3) 0.0596(11) Uani 1 1 d . . .
H3 H 0.9333 -0.1602 0.9359 0.072 Uiso 1 1 calc R . .
N3 N 0.7306(3) 0.2431(4) 0.85187(15) 0.0406(7) Uani 1 1 d . . .
C4 C 0.7842(4) 0.1266(5) 0.8955(2) 0.0430(8) Uani 1 1 d . . .
C5 C 0.7848(5) 0.1337(5) 0.9685(2) 0.0525(9) Uani 1 1 d . . .
H5 H 0.8210 0.0495 0.9981 0.063 Uiso 1 1 calc R . .
C6 C 0.7300(6) 0.2700(6) 0.9963(2) 0.0582(12) Uani 1 1 d . . .
H6 H 0.7295 0.2791 1.0459 0.070 Uiso 1 1 calc R . .
C7 C 0.6757(5) 0.3933(5) 0.9529(2) 0.0547(10) Uani 1 1 d . . .
H7 H 0.6390 0.4865 0.9718 0.066 Uiso 1 1 calc R . .
C8 C 0.6782(4) 0.3728(5) 0.8807(2) 0.0442(8) Uani 1 1 d . . .
N4 N 0.6248(4) 0.4887(4) 0.83025(18) 0.0460(7) Uani 1 1 d . . .
N5 N 0.6398(4) 0.4611(4) 0.76036(18) 0.0507(8) Uani 1 1 d . . .
C9 C 0.5619(6) 0.6322(5) 0.8398(3) 0.0662(12) Uani 1 1 d . . .
H9 H 0.5399 0.6770 0.8831 0.079 Uiso 1 1 calc R . .
C10 C 0.5372(6) 0.6983(6) 0.7737(3) 0.0734(14) Uani 1 1 d . . .
H10 H 0.4952 0.7983 0.7625 0.088 Uiso 1 1 calc R . .
C11 C 0.5856(5) 0.5907(5) 0.7269(3) 0.0595(11) Uani 1 1 d . . .
H11 H 0.5810 0.6064 0.6774 0.071 Uiso 1 1 calc R . .
N6 N 0.9542(4) 0.3154(4) 0.72626(18) 0.0506(8) Uani 1 1 d . . .
N7 N 0.9645(4) 0.3274(4) 0.65448(17) 0.0455(7) Uani 1 1 d . . .
C12 C 1.0816(6) 0.3866(6) 0.7567(3) 0.0652(12) Uani 1 1 d . . .
H12 H 1.1073 0.3965 0.8063 0.078 Uiso 1 1 calc R . .
C13 C 1.1728(6) 0.4450(7) 0.7068(4) 0.0793(16) Uani 1 1 d . . .
H13 H 1.2690 0.4999 0.7160 0.095 Uiso 1 1 calc R . .
C14 C 1.0974(6) 0.4080(6) 0.6421(3) 0.0653(12) Uani 1 1 d . . .
H14 H 1.1301 0.4329 0.5975 0.078 Uiso 1 1 calc R . .
N8 N 0.7183(3) 0.2165(5) 0.64061(14) 0.0416(6) Uani 1 1 d . . .
C15 C 0.8402(5) 0.2669(4) 0.6076(2) 0.0442(9) Uani 1 1 d . . .
C16 C 0.8403(5) 0.2606(5) 0.5345(2) 0.0539(11) Uani 1 1 d . . .
H16 H 0.9279 0.2956 0.5124 0.065 Uiso 1 1 calc R . .
C17 C 0.7079(6) 0.2014(6) 0.4954(2) 0.0581(11) Uani 1 1 d . . .
H17 H 0.7048 0.1951 0.4455 0.070 Uiso 1 1 calc R . .
C18 C 0.5784(5) 0.1507(5) 0.5277(2) 0.0538(10) Uani 1 1 d . . .
H18 H 0.4866 0.1117 0.5009 0.065 Uiso 1 1 calc R . .
C19 C 0.5904(4) 0.1601(4) 0.6007(2) 0.0434(8) Uani 1 1 d . . .
N9 N 0.4688(4) 0.1131(4) 0.64166(17) 0.0452(7) Uani 1 1 d . . .
N10 N 0.4941(4) 0.1311(4) 0.71369(18) 0.0471(7) Uani 1 1 d . . .
C20 C 0.3224(5) 0.0513(5) 0.6208(3) 0.0554(11) Uani 1 1 d . . .
H20 H 0.2793 0.0284 0.5739 0.066 Uiso 1 1 calc R . .
C21 C 0.2517(5) 0.0297(5) 0.6805(3) 0.0600(11) Uani 1 1 d . . .
H21 H 0.1499 -0.0116 0.6836 0.072 Uiso 1 1 calc R . .
C22 C 0.3606(5) 0.0812(5) 0.7370(3) 0.0557(10) Uani 1 1 d . . .
H22 H 0.3418 0.0805 0.7851 0.067 Uiso 1 1 calc R . .
B1 B 0.7951(7) 0.7735(6) 0.5698(3) 0.0611(13) Uani 1 1 d D . .
F1 F 0.6577(11) 0.8254(14) 0.6004(5) 0.056(3) Uiso 0.40 1 d PD A 1
F2 F 0.7709(13) 0.7948(11) 0.4984(4) 0.069(3) Uiso 0.40 1 d PD A 1
F3 F 0.803(2) 0.6132(14) 0.5857(9) 0.148(7) Uiso 0.40 1 d PD A 1
F4 F 0.9314(11) 0.8456(14) 0.5976(5) 0.070(3) Uiso 0.40 1 d PD A 1
F5 F 0.7025(9) 0.8390(9) 0.6155(4) 0.053(2) Uiso 0.40 1 d PD A 2
F6 F 0.9549(8) 0.7797(10) 0.6034(4) 0.069(2) Uiso 0.40 1 d PD A 2
F7 F 0.7837(12) 0.8441(11) 0.5045(4) 0.061(2) Uiso 0.40 1 d PD A 2
F8 F 0.7655(9) 0.6065(7) 0.5673(4) 0.0470(16) Uiso 0.40 1 d PD A 2
F9 F 0.8212(16) 0.6249(11) 0.5540(6) 0.043(3) Uiso 0.20 1 d PD A 3
F10 F 0.9071(19) 0.8867(19) 0.5855(10) 0.083(7) Uiso 0.20 1 d PD A 3
F11 F 0.7233(15) 0.8361(14) 0.4942(5) 0.037(3) Uiso 0.20 1 d PD A 3
F12 F 0.664(2) 0.793(2) 0.6060(11) 0.072(8) Uiso 0.20 1 d PD A 3
B2 B 0.7331(7) 0.7620(6) 1.0674(3) 0.0685(15) Uani 1 1 d D . .
F13 F 0.6615(9) 0.7701(9) 0.9952(3) 0.084(2) Uani 0.80 1 d PD B .
F14 F 0.677(2) 0.8973(16) 1.0998(8) 0.109(9) Uiso 0.40 1 d PD B 1
F15 F 0.8834(9) 0.7656(13) 1.0603(5) 0.067(3) Uiso 0.40 1 d PD B 1
F16 F 0.6733(17) 0.6289(12) 1.0952(6) 0.085(3) Uiso 0.40 1 d PD B 1
F17 F 0.6678(15) 0.861(2) 1.1113(7) 0.031(3) Uiso 0.20 1 d PD B 2
F18 F 0.8990(13) 0.823(2) 1.0669(9) 0.042(4) Uiso 0.20 1 d PD C 2
F19 F 0.749(3) 0.6110(14) 1.0973(8) 0.061(4) Uiso 0.20 1 d PD B 2
F20 F 0.8760(16) 0.709(3) 1.0783(11) 0.106(8) Uiso 0.20 1 d PD B 3
F21 F 0.6990(17) 0.9124(14) 1.0961(7) 0.033(4) Uiso 0.20 1 d PD B 3
F22 F 0.621(2) 0.6569(18) 1.0945(9) 0.078(6) Uiso 0.20 1 d PD B 3
F23 F 0.8859(18) 0.853(2) 1.0761(11) 0.081(9) Uiso 0.20 1 d PD D 4
F24 F 0.6570(16) 0.808(2) 1.1256(7) 0.061(4) Uiso 0.20 1 d PD B 4
F25 F 0.801(3) 0.6095(18) 1.0949(11) 0.095(8) Uiso 0.20 1 d PD B 4
F26 F 0.657(3) 0.763(3) 1.0086(10) 0.072(9) Uiso 0.20 1 d PD B 4

loop_
_atom_site_aniso_label
_atom_site_aniso_U_11
_atom_site_aniso_U_22
_atom_site_aniso_U_33
_atom_site_aniso_U_23
_atom_site_aniso_U_13
_atom_site_aniso_U_12
Cu1 0.0401(2) 0.0454(2) 0.0459(2) 0.0036(2) 0.00464(15) -0.0009(3)
N1 0.0506(19) 0.0549(19) 0.0405(17) 0.0008(14) 0.0044(14) -0.0027(15)
N2 0.0452(17) 0.0494(18) 0.0410(17) 0.0047(14) 0.0031(13) 0.0001(14)
C1 0.055(3) 0.063(3) 0.058(3) -0.013(2) 0.011(2) -0.003(2)
C2 0.059(3) 0.061(2) 0.074(3) -0.002(2) 0.008(2) 0.0128(19)
C3 0.057(3) 0.061(3) 0.059(3) 0.013(2) 0.003(2) 0.015(2)
N3 0.0352(13) 0.0434(19) 0.0430(14) 0.0019(16) 0.0034(11) -0.0019(14)
C4 0.0387(19) 0.0447(19) 0.045(2) 0.0046(16) 0.0028(15) -0.0018(15)
C5 0.051(2) 0.058(2) 0.047(2) 0.0067(19) 0.0005(18) -0.0006(19)
C6 0.058(3) 0.076(3) 0.041(2) -0.0025(19) 0.0051(18) -0.009(2)
C7 0.052(2) 0.062(3) 0.051(2) -0.010(2) 0.0076(18) -0.0033(19)
C8 0.0347(19) 0.048(2) 0.050(2) -0.0015(16) 0.0035(15) -0.0060(16)
N4 0.0456(18) 0.0404(16) 0.0522(19) -0.0015(14) 0.0065(14) -0.0012(13)
N5 0.0487(19) 0.0511(19) 0.053(2) 0.0009(15) 0.0069(15) -0.0054(15)
C9 0.063(3) 0.044(2) 0.091(4) -0.013(2) 0.008(2) 0.005(2)
C10 0.064(3) 0.046(3) 0.107(4) 0.013(3) -0.003(2) 0.002(2)
C11 0.048(2) 0.057(3) 0.072(3) 0.018(2) 0.001(2) -0.0111(19)
N6 0.050(2) 0.055(2) 0.0454(18) 0.0005(14) -0.0006(14) 0.0004(15)
N7 0.0408(17) 0.0486(18) 0.0484(18) 0.0034(14) 0.0103(14) -0.0009(13)
C12 0.057(3) 0.061(3) 0.073(3) -0.008(2) -0.012(2) 0.009(2)
C13 0.045(3) 0.076(3) 0.116(5) -0.017(3) 0.006(3) -0.010(2)
C14 0.050(3) 0.061(3) 0.089(3) -0.002(2) 0.028(2) -0.008(2)
N8 0.0369(13) 0.0444(15) 0.0430(14) -0.0026(19) 0.0028(10) 0.0033(18)
C15 0.045(2) 0.041(2) 0.048(2) 0.0029(14) 0.0108(16) 0.0055(13)
C16 0.062(2) 0.055(3) 0.048(2) 0.0075(17) 0.0179(19) 0.0053(17)
C17 0.077(3) 0.058(3) 0.0394(18) -0.0017(19) 0.0068(18) 0.008(2)
C18 0.061(3) 0.054(2) 0.045(2) -0.0015(18) -0.0014(18) 0.0060(19)
C19 0.043(2) 0.0388(17) 0.048(2) -0.0019(15) 0.0043(16) 0.0043(14)
N9 0.0403(17) 0.0426(16) 0.0511(18) -0.0028(14) -0.0016(13) -0.0027(13)
N10 0.0475(18) 0.0443(17) 0.0494(18) 0.0004(14) 0.0043(14) 0.0044(14)
C20 0.042(2) 0.050(2) 0.071(3) -0.005(2) -0.004(2) -0.0070(17)
C21 0.044(2) 0.055(2) 0.082(3) 0.003(2) 0.009(2) -0.0048(19)
C22 0.057(3) 0.044(2) 0.068(3) 0.0075(19) 0.013(2) 0.0040(18)
B1 0.066(3) 0.065(3) 0.055(3) -0.001(2) 0.016(2) 0.000(2)
B2 0.071(4) 0.071(4) 0.064(3) -0.008(3) 0.013(3) 0.007(3)
F13 0.119(5) 0.085(4) 0.047(2) -0.015(2) 0.010(2) -0.014(2)

loop_
_atom_type_symbol
_atom_type_description
_atom_type_scat_dispersion_real
_atom_type_scat_dispersion_imag
_atom_type_scat_source
C C 0.0033 0.0016 'International Tables Vol C Tables 4.2.6.8 and 6.1.1.4'
H H 0.0000 0.0000 'International Tables Vol C Tables 4.2.6.8 and 6.1.1.4'
N N 0.0061 0.0033 'International Tables Vol C Tables 4.2.6.8 and 6.1.1.4'
Cu Cu 0.3201 1.2651 'International Tables Vol C Tables 4.2.6.8 and 6.1.1.4'
B B 0.0013 0.0007 'International Tables Vol C Tables 4.2.6.8 and 6.1.1.4'
F F 0.0171 0.0103 'International Tables Vol C Tables 4.2.6.8 and 6.1.1.4'

loop_
_geom_angle_atom_site_label_1
_geom_angle_atom_site_label_2
_geom_angle_atom_site_label_3
_geom_angle
_geom_angle_site_symmetry_1
_geom_angle_site_symmetry_3
_geom_angle_publ_flag
N8 Cu1 N3 176.59(17) . . ?
N8 Cu1 N6 76.94(13) . . ?
N3 Cu1 N6 103.45(13) . . ?
N8 Cu1 N10 76.90(13) . . ?
N3 Cu1 N10 102.61(12) . . ?
N6 Cu1 N10 153.83(13) . . ?
N8 Cu1 N5 100.26(15) . . ?
N3 Cu1 N5 76.37(14) . . ?
N6 Cu1 N5 90.40(13) . . ?
N10 Cu1 N5 93.44(13) . . ?
N8 Cu1 N1 107.27(15) . . ?
N3 Cu1 N1 76.11(14) . . ?
N6 Cu1 N1 93.08(13) . . ?
N10 Cu1 N1 95.38(13) . . ?
N5 Cu1 N1 152.33(13) . . ?
C1 N1 N2 104.8(3) . . ?
C1 N1 Cu1 144.8(3) . . ?
N2 N1 Cu1 110.1(2) . . ?
C3 N2 N1 111.7(3) . . ?
C3 N2 C4 129.5(4) . . ?
N1 N2 C4 118.7(3) . . ?
N1 C1 C2 110.9(4) . . ?
C3 C2 C1 105.7(4) . . ?
N2 C3 C2 107.0(4) . . ?
C8 N3 C4 118.3(3) . . ?
C8 N3 Cu1 120.6(3) . . ?
C4 N3 Cu1 121.1(3) . . ?
N3 C4 C5 123.0(4) . . ?
N3 C4 N2 114.0(3) . . ?
C5 C4 N2 123.0(4) . . ?
C6 C5 C4 117.0(4) . . ?
C5 C6 C7 121.5(4) . . ?
C8 C7 C6 116.6(4) . . ?
N3 C8 C7 123.6(4) . . ?
N3 C8 N4 113.8(3) . . ?
C7 C8 N4 122.6(4) . . ?
C9 N4 N5 111.5(4) . . ?
C9 N4 C8 130.2(4) . . ?
N5 N4 C8 118.3(3) . . ?
C11 N5 N4 104.5(4) . . ?
C11 N5 Cu1 144.7(3) . . ?
N4 N5 Cu1 110.6(2) . . ?
N4 C9 C10 106.0(4) . . ?
C9 C10 C11 106.6(4) . . ?
N5 C11 C10 111.4(4) . . ?
C12 N6 N7 104.9(4) . . ?
C12 N6 Cu1 143.2(3) . . ?
N7 N6 Cu1 110.9(2) . . ?
C14 N7 N6 110.7(4) . . ?
C14 N7 C15 131.2(4) . . ?
N6 N7 C15 118.1(3) . . ?
N6 C12 C13 111.4(5) . . ?
C14 C13 C12 106.8(4) . . ?
C13 C14 N7 106.2(5) . . ?
C15 N8 C19 118.3(3) . . ?
C15 N8 Cu1 120.7(2) . . ?
C19 N8 Cu1 121.0(2) . . ?
N8 C15 C16 122.7(4) . . ?
N8 C15 N7 113.1(3) . . ?
C16 C15 N7 124.2(4) . . ?
C17 C16 C15 117.4(4) . . ?
C16 C17 C18 121.4(4) . . ?
C19 C18 C17 116.9(4) . . ?
N8 C19 C18 123.3(4) . . ?
N8 C19 N9 112.9(3) . . ?
C18 C19 N9 123.8(4) . . ?
N10 N9 C20 111.6(3) . . ?
N10 N9 C19 118.1(3) . . ?
C20 N9 C19 130.3(4) . . ?
C22 N10 N9 104.5(3) . . ?
C22 N10 Cu1 144.5(3) . . ?
N9 N10 Cu1 111.0(2) . . ?
C21 C20 N9 106.7(4) . . ?
C20 C21 C22 106.0(4) . . ?
N10 C22 C21 111.2(4) . . ?
F2 B1 F4 110.5(7) . . ?
F9 B1 F10 126.6(11) . . ?
F5 B1 F7 113.9(7) . . ?
F9 B1 F12 113.0(10) . . ?
F10 B1 F12 112.8(11) . . ?
F2 B1 F3 110.1(8) . . ?
F4 B1 F3 110.0(10) . . ?
F2 B1 F1 108.8(7) . . ?
F4 B1 F1 113.5(7) . . ?
F3 B1 F1 103.8(9) . . ?
F5 B1 F6 106.9(6) . . ?
F7 B1 F6 110.5(6) . . ?
F5 B1 F8 108.6(6) . . ?
F7 B1 F8 114.3(6) . . ?
F6 B1 F8 101.7(6) . . ?
F9 B1 F11 100.2(7) . . ?
F10 B1 F11 98.2(9) . . ?
F12 B1 F11 99.1(10) . . ?
F15 B2 F16 118.0(8) . . ?
F26 B2 F24 118.2(14) . . ?
F17 B2 F19 110.9(11) . . ?
F15 B2 F14 113.9(9) . . ?
F16 B2 F14 110.8(9) . . ?
F20 B2 F13 117.3(10) . . ?
F15 B2 F13 102.5(6) . . ?
F17 B2 F13 113.4(8) . . ?
F16 B2 F13 105.6(7) . . ?
F19 B2 F13 116.0(8) . . ?
F18 B2 F13 105.9(8) . . ?
F14 B2 F13 104.2(8) . . ?
F20 B2 F21 118.7(11) . . ?
F13 B2 F21 103.6(7) . . ?
F20 B2 F22 111.7(12) . . ?
F13 B2 F22 98.3(8) . . ?
F21 B2 F22 104.8(9) . . ?
F26 B2 F25 117.7(14) . . ?
F24 B2 F25 99.6(10) . . ?
F26 B2 F23 117.2(14) . . ?
F24 B2 F23 103.8(11) . . ?
F25 B2 F23 99.8(13) . . ?
F17 B2 F18 103.7(12) . . ?
F19 B2 F18 105.7(12) . . ?

loop_
_geom_bond_atom_site_label_1
_geom_bond_atom_site_label_2
_geom_bond_distance
_geom_bond_site_symmetry_2
_geom_bond_publ_flag
Cu1 N8 1.981(3) . ?
Cu1 N3 2.005(3) . ?
Cu1 N6 2.142(4) . ?
Cu1 N10 2.156(3) . ?
Cu1 N5 2.189(4) . ?
Cu1 N1 2.223(4) . ?
N1 C1 1.321(6) . ?
N1 N2 1.364(4) . ?
N2 C3 1.343(5) . ?
N2 C4 1.413(5) . ?
C1 C2 1.402(7) . ?
C2 C3 1.356(7) . ?
N3 C8 1.332(6) . ?
N3 C4 1.338(5) . ?
C4 C5 1.380(6) . ?
C5 C6 1.378(6) . ?
C6 C7 1.381(7) . ?
C7 C8 1.377(6) . ?
C8 N4 1.412(5) . ?
N4 C9 1.358(5) . ?
N4 N5 1.360(5) . ?
N5 C11 1.331(6) . ?
C9 C10 1.364(7) . ?
C10 C11 1.369(7) . ?
N6 C12 1.314(6) . ?
N6 N7 1.371(5) . ?
N7 C14 1.362(5) . ?
N7 C15 1.396(5) . ?
C12 C13 1.377(8) . ?
C13 C14 1.350(8) . ?
N8 C15 1.336(5) . ?
N8 C19 1.338(5) . ?
C15 C16 1.382(6) . ?
C16 C17 1.368(7) . ?
C17 C18 1.383(6) . ?
C18 C19 1.373(6) . ?
C19 N9 1.414(5) . ?
N9 N10 1.361(5) . ?
N9 C20 1.364(5) . ?
N10 C22 1.329(6) . ?
C20 C21 1.349(7) . ?
C21 C22 1.399(7) . ?
B1 F9 1.328(10) . ?
B1 F5 1.351(8) . ?
B1 F2 1.352(9) . ?
B1 F4 1.361(9) . ?
B1 F10 1.365(13) . ?
B1 F7 1.366(9) . ?
B1 F12 1.376(13) . ?
B1 F3 1.402(12) . ?
B1 F1 1.427(9) . ?
B1 F6 1.430(9) . ?
B1 F8 1.448(8) . ?
B1 F11 1.581(10) . ?
B2 F26 1.218(17) . ?
B2 F20 1.287(12) . ?
B2 F15 1.296(9) . ?
B2 F17 1.346(10) . ?
B2 F16 1.373(10) . ?
B2 F24 1.392(12) . ?
B2 F19 1.409(12) . ?
B2 F14 1.415(11) . ?
B2 F13 1.430(8) . ?
B2 F21 1.437(10) . ?
B2 F22 1.440(12) . ?
B2 F25 1.494(14) . ?
B2 F18 1.500(12) . ?
B2 F23 1.503(14) . ?
